data_7216998
loop_
_publ_author_name
'Bashirov, Denis A.'
'Sukhikh, Taisiya S.'
'Kuratieva, Natalia V.'
'Chulanova, Elena A.'
'Yushina, Irina V.'
'Gritsan, Nina P.'
'Konchenko, Sergey N.'
'Zibarev, Andrey V.'

_publ_section_title
;
 Novel applications of functionalized 2,1,3-benzothiadiazoles for
 coordination chemistry and crystal engineering
;
_journal_issue 54
_journal_name_full 'RSC Advances'
_journal_page_first 28309
_journal_paper_doi 10.1039/c4ra03342f
_journal_volume 4
_journal_year 2014
_chemical_formula_sum 'C12 H8 N6 O2 S2'
_chemical_formula_weight 332.36
_space_group_IT_number 2
_symmetry_cell_setting triclinic
_symmetry_Int_Tables_number 2
_symmetry_space_group_name_Hall '-P 1'
_symmetry_space_group_name_H-M 'P -1'
_atom_sites_solution_hydrogens geom
_atom_sites_solution_primary direct
_atom_sites_solution_secondary difmap
_audit_creation_method SHELXL-97
_cell_angle_alpha 82.880(2)
_cell_angle_beta 79.480(2)
_cell_angle_gamma 69.068(1)
_cell_formula_units_Z 2
_cell_length_a 7.4742(2)
_cell_length_b 8.3487(3)
_cell_length_c 11.8518(4)
_cell_measurement_reflns_used 2423
_cell_measurement_temperature 293(2)
_cell_measurement_theta_max 27.37
_cell_measurement_theta_min 2.62
_cell_volume 677.74(4)
_computing_cell_refinement 'Bruker SAINT'
_computing_data_collection 'Bruker APEX2'
_computing_data_reduction 'Bruker SAINT'
_computing_molecular_graphics 'Bruker SHELXTL'
_computing_publication_material 'Bruker SHELXTL'
_computing_structure_refinement 'Bruker SHELXTL'
_computing_structure_solution 'Bruker SHELXTL'
_diffrn_ambient_temperature 293(2)
_diffrn_detector_area_resol_mean 25
_diffrn_measured_fraction_theta_full 0.994
_diffrn_measured_fraction_theta_max 0.993
_diffrn_measurement_device_type 'Bruker Nonius X8Apex CCD area-detector'
_diffrn_measurement_method '\f scans'
_diffrn_radiation_monochromator graphite
_diffrn_radiation_probe x-ray
_diffrn_radiation_type MoK\a
_diffrn_radiation_wavelength 0.71073
_diffrn_reflns_av_R_equivalents 0.0304
_diffrn_reflns_av_sigmaI/netI 0.0429
_diffrn_reflns_limit_h_max 9
_diffrn_reflns_limit_h_min -9
_diffrn_reflns_limit_k_max 10
_diffrn_reflns_limit_k_min -10
_diffrn_reflns_limit_l_max 14
_diffrn_reflns_limit_l_min -14
_diffrn_reflns_number 5604
_diffrn_reflns_theta_full 25.25
_diffrn_reflns_theta_max 26.37
_diffrn_reflns_theta_min 2.62
_diffrn_source 'fine-focus sealed tube'
_diffrn_standards_decay_% 0
_diffrn_standards_number 0
_exptl_absorpt_coefficient_mu 0.410
_exptl_absorpt_correction_T_max 0.9838
_exptl_absorpt_correction_T_min 0.8698
_exptl_absorpt_correction_type multi-scan
_exptl_absorpt_process_details 'Bruker SADABS'
_exptl_crystal_colour 'dark red'
_exptl_crystal_density_diffrn 1.629
_exptl_crystal_density_method 'not measured'
_exptl_crystal_description plate
_exptl_crystal_F_000 340
_exptl_crystal_size_max 0.35
_exptl_crystal_size_mid 0.15
_exptl_crystal_size_min 0.04
_refine_diff_density_max 0.230
_refine_diff_density_min -0.253
_refine_diff_density_rms 0.043
_refine_ls_extinction_expression Fc^*^=kFc[1+0.001xFc^2^\l^3^/sin(2\q)]^-1/4^
_refine_ls_goodness_of_fit_ref 1.032
_refine_ls_hydrogen_treatment constr
_refine_ls_matrix_type full
_refine_ls_number_parameters 200
_refine_ls_number_reflns 2754
_refine_ls_number_restraints 0
_refine_ls_restrained_S_all 1.032
_refine_ls_R_factor_all 0.0509
_refine_ls_R_factor_gt 0.0360
_refine_ls_shift/su_max 0.001
_refine_ls_shift/su_mean 0.000
_refine_ls_structure_factor_coef Fsqd
_refine_ls_weighting_details 'calc w=1/[\s^2^(Fo^2^)+(0.0432P)^2^+0.0905P] where P=(Fo^2^+2Fc^2^)/3'
_refine_ls_weighting_scheme calc
_refine_ls_wR_factor_gt 0.0879
_refine_ls_wR_factor_ref 0.0925
_reflns_number_gt 2144
_reflns_number_total 2754
_reflns_threshold_expression >2\s(I)
_cod_data_source_file c4ra03342f2.cif
_cod_data_source_block ts101
_cod_database_code 7216998

loop_
_symmetry_equiv_pos_as_xyz
'x, y, z'
'-x, -y, -z'

loop_
_atom_site_label
_atom_site_type_symbol
_atom_site_fract_x
_atom_site_fract_y
_atom_site_fract_z
_atom_site_U_iso_or_equiv
_atom_site_adp_type
_atom_site_occupancy
_atom_site_symmetry_multiplicity
_atom_site_calc_flag
_atom_site_refinement_flags
S1 S -0.03690(8) 1.19027(6) 0.27225(5) 0.04986(18) Uani 1 1 d .
S2 S 0.77431(7) 0.71654(6) 0.01633(4) 0.04292(17) Uani 1 1 d .
N11 N -0.0989(2) 1.0612(2) 0.37125(14) 0.0458(4) Uani 1 1 d .
C11 C -0.0312(2) 0.9049(2) 0.32798(15) 0.0343(4) Uani 1 1 d .
N12 N 0.0758(2) 1.06152(19) 0.17109(14) 0.0399(4) Uani 1 1 d .
C12 C 0.0685(2) 0.9064(2) 0.21240(15) 0.0321(4) Uani 1 1 d .
N13 N 0.2453(2) 0.7613(2) 0.04131(14) 0.0491(4) Uani 1 1 d .
H13A H 0.2966 0.6700 0.0036 0.059 Uiso 1 1 calc R
H13B H 0.2536 0.8575 0.0100 0.059 Uiso 1 1 calc R
C13 C 0.1510(3) 0.7535(2) 0.15034(16) 0.0353(4) Uani 1 1 d .
C14 C 0.1284(3) 0.6076(2) 0.20919(17) 0.0421(5) Uani 1 1 d .
H14 H 0.1796 0.5049 0.1727 0.051 Uiso 1 1 calc R
C15 C 0.0302(3) 0.6078(3) 0.32313(17) 0.0448(5) Uani 1 1 d .
H15 H 0.0199 0.5049 0.3583 0.054 Uiso 1 1 calc R
C16 C -0.0501(3) 0.7512(3) 0.38406(17) 0.0430(5) Uani 1 1 d .
H16 H -0.1143 0.7479 0.4589 0.052 Uiso 1 1 calc R
O21 O 0.5466(2) 1.19170(18) 0.19312(13) 0.0636(5) Uani 1 1 d .
N21 N 0.7081(2) 0.58134(19) 0.10701(14) 0.0418(4) Uani 1 1 d .
C21 C 0.6119(2) 0.6666(2) 0.20185(16) 0.0336(4) Uani 1 1 d .
O22 O 0.4027(2) 1.20675(19) 0.36670(14) 0.0623(5) Uani 1 1 d .
N22 N 0.6889(2) 0.88696(19) 0.08725(13) 0.0348(4) Uani 1 1 d .
C22 C 0.6015(2) 0.8430(2) 0.19001(15) 0.0291(4) Uani 1 1 d .
N23 N 0.4825(2) 1.12697(19) 0.28080(14) 0.0362(4) Uani 1 1 d .
C23 C 0.5034(2) 0.9452(2) 0.28533(15) 0.0300(4) Uani 1 1 d .
C24 C 0.4253(2) 0.8742(2) 0.38303(16) 0.0364(4) Uani 1 1 d .
H24 H 0.3624 0.9416 0.4450 0.044 Uiso 1 1 calc R
C25 C 0.4381(3) 0.7006(3) 0.39176(17) 0.0411(5) Uani 1 1 d .
H25 H 0.3836 0.6560 0.4595 0.049 Uiso 1 1 calc R
C26 C 0.5281(3) 0.5971(2) 0.30383(17) 0.0394(4) Uani 1 1 d .
H26 H 0.5345 0.4831 0.3104 0.047 Uiso 1 1 calc R

loop_
_atom_site_aniso_label
_atom_site_aniso_U_11
_atom_site_aniso_U_22
_atom_site_aniso_U_33
_atom_site_aniso_U_23
_atom_site_aniso_U_13
_atom_site_aniso_U_12
S1 0.0580(3) 0.0345(3) 0.0526(4) -0.0098(2) 0.0012(3) -0.0128(2)
S2 0.0568(3) 0.0370(3) 0.0323(3) -0.0106(2) 0.0060(2) -0.0163(2)
N11 0.0470(9) 0.0457(10) 0.0382(10) -0.0109(8) 0.0025(8) -0.0095(8)
C11 0.0330(9) 0.0383(10) 0.0293(10) -0.0041(8) -0.0033(7) -0.0096(8)
N12 0.0430(9) 0.0367(9) 0.0375(9) -0.0014(7) -0.0010(7) -0.0134(7)
C12 0.0310(9) 0.0335(9) 0.0315(10) -0.0005(8) -0.0050(7) -0.0112(7)
N13 0.0648(11) 0.0440(10) 0.0313(10) -0.0103(8) 0.0080(8) -0.0149(8)
C13 0.0362(9) 0.0378(10) 0.0305(10) -0.0049(8) -0.0049(8) -0.0100(8)
C14 0.0536(12) 0.0327(10) 0.0406(12) -0.0079(9) -0.0082(9) -0.0132(9)
C15 0.0545(12) 0.0405(11) 0.0428(12) 0.0057(9) -0.0090(10) -0.0225(9)
C16 0.0451(11) 0.0510(12) 0.0321(11) 0.0020(9) 0.0007(9) -0.0203(9)
O21 0.1040(12) 0.0383(8) 0.0432(9) -0.0062(7) 0.0186(9) -0.0311(8)
N21 0.0512(9) 0.0338(8) 0.0396(10) -0.0076(7) -0.0004(7) -0.0149(7)
C21 0.0355(9) 0.0304(9) 0.0344(10) -0.0031(8) -0.0046(8) -0.0108(7)
O22 0.0855(11) 0.0455(8) 0.0490(9) -0.0218(7) 0.0177(8) -0.0215(8)
N22 0.0412(8) 0.0334(8) 0.0276(8) -0.0050(6) 0.0016(6) -0.0125(7)
C22 0.0297(8) 0.0309(9) 0.0271(9) -0.0020(7) -0.0050(7) -0.0104(7)
N23 0.0402(8) 0.0327(8) 0.0336(9) -0.0073(7) -0.0009(7) -0.0106(7)
C23 0.0297(8) 0.0307(9) 0.0285(9) -0.0018(7) -0.0051(7) -0.0089(7)
C24 0.0359(9) 0.0411(10) 0.0283(10) -0.0028(8) -0.0004(8) -0.0104(8)
C25 0.0413(10) 0.0451(11) 0.0341(11) 0.0088(9) -0.0014(8) -0.0172(9)
C26 0.0433(10) 0.0327(9) 0.0421(11) 0.0039(8) -0.0059(9) -0.0151(8)

loop_
_atom_type_symbol
_atom_type_description
_atom_type_scat_dispersion_real
_atom_type_scat_dispersion_imag
_atom_type_scat_source
C C 0.0033 0.0016 'International Tables Vol C Tables 4.2.6.8 and 6.1.1.4'
N N 0.0061 0.0033 'International Tables Vol C Tables 4.2.6.8 and 6.1.1.4'
H H 0.0000 0.0000 'International Tables Vol C Tables 4.2.6.8 and 6.1.1.4'
S S 0.1246 0.1234 'International Tables Vol C Tables 4.2.6.8 and 6.1.1.4'
O O 0.0106 0.0060 'International Tables Vol C Tables 4.2.6.8 and 6.1.1.4'

loop_
_geom_angle_atom_site_label_1
_geom_angle_atom_site_label_2
_geom_angle_atom_site_label_3
_geom_angle
N11 S1 N12 101.08(8)
N21 S2 N22 101.38(8)
C11 N11 S1 106.61(13)
N11 C11 C16 126.95(17)
N11 C11 C12 112.52(16)
C16 C11 C12 120.53(17)
C12 N12 S1 106.20(13)
N12 C12 C13 124.91(16)
N12 C12 C11 113.59(16)
C13 C12 C11 121.50(16)
C13 N13 H13A 120.0
C13 N13 H13B 120.0
H13A N13 H13B 120.0
N13 C13 C14 125.26(17)
N13 C13 C12 119.27(16)
C14 C13 C12 115.47(16)
C13 C14 C15 122.45(18)
C13 C14 H14 118.8
C15 C14 H14 118.8
C16 C15 C14 123.37(18)
C16 C15 H15 118.3
C14 C15 H15 118.3
C15 C16 C11 116.68(17)
C15 C16 H16 121.7
C11 C16 H16 121.7
C21 N21 S2 106.58(12)
N21 C21 C26 126.04(16)
N21 C21 C22 112.54(16)
C26 C21 C22 121.42(17)
C22 N22 S2 106.19(11)
N22 C22 C23 129.39(15)
N22 C22 C21 113.31(15)
C23 C22 C21 117.31(15)
O21 N23 O22 122.68(16)
O21 N23 C23 118.90(15)
O22 N23 C23 118.42(15)
C24 C23 C22 119.96(16)
C24 C23 N23 118.70(16)
C22 C23 N23 121.34(14)
C23 C24 C25 121.27(17)
C23 C24 H24 119.4
C25 C24 H24 119.4
C26 C25 C24 121.63(17)
C26 C25 H25 119.2
C24 C25 H25 119.2
C25 C26 C21 118.41(17)
C25 C26 H26 120.8
C21 C26 H26 120.8

loop_
_geom_bond_atom_site_label_1
_geom_bond_atom_site_label_2
_geom_bond_distance
S1 N11 1.6113(17)
S1 N12 1.6144(16)
S2 N21 1.6058(16)
S2 N22 1.6093(15)
N11 C11 1.350(2)
C11 C16 1.412(3)
C11 C12 1.436(2)
N12 C12 1.343(2)
C12 C13 1.434(2)
N13 C13 1.360(2)
N13 H13A 0.8600
N13 H13B 0.8600
C13 C14 1.376(3)
C14 C15 1.414(3)
C14 H14 0.9300
C15 C16 1.362(3)
C15 H15 0.9300
C16 H16 0.9300
O21 N23 1.211(2)
N21 C21 1.351(2)
C21 C26 1.414(2)
C21 C22 1.437(2)
O22 N23 1.2240(19)
N22 C22 1.347(2)
C22 C23 1.425(2)
N23 C23 1.464(2)
C23 C24 1.365(2)
C24 C25 1.409(3)
C24 H24 0.9300
C25 C26 1.356(3)
C25 H25 0.9300
C26 H26 0.9300
